data_4310103
loop_
_publ_author_name
'Yoshinao Nakagawa'
'Kazuhiro Uehara'
'Noritaka Mizuno'

_publ_section_title
;
Reactivity of Bis(\m-hydroxo) Divanadium Site in \g-H2SiV2W10O404- with
Hydroxo Compounds
;
_journal_name_full 'Inorganic Chemistry'
_journal_page_first 9068
_journal_page_last 9075
_journal_paper_doi 10.1021/ic051163x
_journal_volume 44
_journal_year 2005
_chemical_formula_moiety 'C26 H66 N8 O40 Si V2 W10 '
_chemical_formula_sum 'C26 H66 N8 O40 Si V2 W10'
_chemical_formula_weight 3099.31
_space_group_IT_number 11
_symmetry_cell_setting monoclinic
_symmetry_Int_Tables_number 11
_symmetry_space_group_name_Hall '-P 2yb'
_symmetry_space_group_name_H-M 'P 1 21/m 1'
_cell_angle_alpha 90
_cell_angle_beta 113.371(2)
_cell_angle_gamma 90
_cell_formula_units_Z 2
_cell_length_a 11.5707(3)
_cell_length_b 22.2153(6)
_cell_length_c 13.3566(3)
_cell_measurement_temperature 153.1
_cell_volume 3151.59(15)
_computing_cell_refinement CrystalClear
_computing_data_collection CrystalClear
_computing_data_reduction CrystalStructure
_computing_publication_material 'CrystalStructure 3.6.0'
_computing_structure_refinement CRYSTALS
_computing_structure_solution SIR92
_diffrn_measured_fraction_theta_full 0.9698
_diffrn_measured_fraction_theta_max 0.9698
_diffrn_measurement_device_type 'Rigaku Saturn'
_diffrn_measurement_method \w
_diffrn_radiation_type 'Mo K\a'
_diffrn_radiation_wavelength 0.7107
_diffrn_reflns_limit_h_max 15
_diffrn_reflns_limit_h_min 0
_diffrn_reflns_limit_k_max 30
_diffrn_reflns_limit_k_min 0
_diffrn_reflns_limit_l_max 16
_diffrn_reflns_limit_l_min -17
_diffrn_reflns_number 8455
_diffrn_reflns_theta_full 29.13
_diffrn_reflns_theta_max 29.13
_exptl_absorpt_coefficient_mu 18.584
_exptl_absorpt_correction_type none
_exptl_crystal_colour NONE
_exptl_crystal_density_diffrn 3.266
_exptl_crystal_density_method 'not measured'
_exptl_crystal_description NONE
_exptl_crystal_F_000 2796.00
_exptl_crystal_size_max 0.00
_exptl_crystal_size_mid 0.00
_exptl_crystal_size_min 0.00
_refine_diff_density_max 2.40
_refine_diff_density_min -2.82
_refine_ls_extinction_method none
_refine_ls_goodness_of_fit_ref 7.842
_refine_ls_number_parameters 226
_refine_ls_number_reflns 5675
_refine_ls_R_factor_gt 0.0390
_refine_ls_shift/su_max 0.0000
_refine_ls_structure_factor_coef F
_refine_ls_weighting_details 'w = 1.0'
_refine_ls_weighting_scheme unit
_refine_ls_wR_factor_ref 0.0590
_reflns_number_gt 5675
_reflns_number_total 8440
_reflns_threshold_expression F^2^>2.0\s(F^2^)
_cod_data_source_file ic051163xsi20050712_095538_2.cif
_cod_data_source_block '_Template_texray.inf'
_cod_original_cell_volume 3151.6(1)
_cod_original_formula_sum 'C26 H66 N8 O40 Si V2 W10 '
_cod_database_code 4310103

loop_
_symmetry_equiv_pos_site_id
_symmetry_equiv_pos_as_xyz
1 +X,+Y,+Z
2 -X,1/2+Y,-Z
3 -X,-Y,-Z
4 +X,1/2-Y,+Z

loop_
_atom_site_label
_atom_site_type_symbol
_atom_site_fract_x
_atom_site_fract_y
_atom_site_fract_z
_atom_site_U_iso_or_equiv
_atom_site_adp_type
_atom_site_occupancy
_atom_site_symmetry_multiplicity
_atom_site_calc_flag
_atom_site_refinement_flags
_atom_site_disorder_assembly
_atom_site_disorder_group
W(1) W 0.59696(7) 0.17555(3) 0.78612(6) 0.0198(2) Uani 1.00 1 d . . .
W(2) W 0.57243(6) 0.17585(3) 1.21407(6) 0.0167(2) Uani 1.00 1 d . . .
W(3) W 0.68834(7) 0.09089(3) 1.03866(6) 0.0174(2) Uani 1.00 1 d . . .
W(4) W 0.91420(6) 0.16598(3) 0.99931(6) 0.0182(2) Uani 1.00 1 d . . .
W(5) W 0.89965(6) 0.16557(3) 1.24458(6) 0.0177(2) Uani 1.00 1 d . . .
V(1) V 0.3572(4) 0.2500 0.7974(4) 0.0256(12) Uani 1.00 2 d S . .
V(2) V 0.3432(4) 0.2500 1.0260(4) 0.0196(10) Uani 1.00 2 d S . .
Si(8) Si 0.6732(6) 0.2500 1.0335(5) 0.011(1) Uani 1.00 2 d S . .
O(1) O 0.3621(11) 0.1973(5) 0.9162(10) 0.020(3) Uiso 1.00 1 d . . .
O(2) O 0.4212(12) 0.1893(6) 0.7425(11) 0.024(3) Uiso 1.00 1 d . . .
O(3) O 0.3975(12) 0.1887(6) 1.1262(10) 0.023(3) Uiso 1.00 1 d . . .
O(4) O 0.599(2) 0.2500 0.714(2) 0.028(4) Uiso 1.00 2 d S . .
O(5) O 0.571(2) 0.2500 1.286(1) 0.021(4) Uiso 1.00 2 d S . .
O(6) O 0.5910(11) 0.1216(5) 0.8973(10) 0.019(3) Uiso 1.00 1 d . . .
O(7) O 0.5815(11) 0.1231(5) 1.1063(10) 0.017(2) Uiso 1.00 1 d . . .
O(8) O 0.7753(11) 0.1794(5) 0.8606(9) 0.018(2) Uiso 1.00 1 d . . .
O(9) O 0.7549(11) 0.1802(6) 1.2732(10) 0.020(2) Uiso 1.00 1 d . . .
O(10) O 0.8309(11) 0.0902(6) 0.9951(10) 0.019(2) Uiso 1.00 1 d . . .
O(11) O 0.8200(11) 0.0911(6) 1.1860(10) 0.019(2) Uiso 1.00 1 d . . .
O(12) O 0.942(2) 0.2500 1.006(1) 0.019(4) Uiso 1.00 2 d S . .
O(13) O 0.932(2) 0.2500 1.257(1) 0.018(3) Uiso 1.00 2 d S . .
O(14) O 0.9949(11) 0.1575(5) 1.1505(10) 0.019(2) Uiso 1.00 1 d . . .
O(15) O 0.594(1) 0.2500 0.9034(12) 0.011(3) Uiso 1.00 2 d S . .
O(16) O 0.584(2) 0.2500 1.099(1) 0.020(4) Uiso 1.00 2 d S . .
O(17) O 0.7626(10) 0.1891(5) 1.0673(9) 0.013(2) Uiso 1.00 1 d . . .
O(101) O 0.209(2) 0.2500 0.721(2) 0.039(5) Uiso 1.00 2 d S . .
O(102) O 0.196(2) 0.2500 0.990(2) 0.025(4) Uiso 1.00 2 d S . .
O(103) O 0.5861(12) 0.1260(6) 0.6842(11) 0.024(3) Uiso 1.00 1 d . . .
O(104) O 0.5545(12) 0.1271(6) 1.3065(10) 0.024(3) Uiso 1.00 1 d . . .
O(105) O 0.6511(13) 0.0175(6) 1.0263(11) 0.028(3) Uiso 1.00 1 d . . .
O(106) O 1.0277(13) 0.1401(6) 0.9597(11) 0.029(3) Uiso 1.00 1 d . . .
O(107) O 1.0063(13) 0.1414(6) 1.3679(11) 0.027(3) Uiso 1.00 1 d . . .
N(1) N 0.699(1) 0.5163(7) 0.3796(13) 0.024(3) Uiso 1.00 1 d . . .
N(2) N 0.147(2) 0.7500 0.403(2) 0.024(5) Uiso 1.00 2 d S . .
N(3) N 0.317(2) 0.2500 0.412(2) 0.022(4) Uiso 1.00 2 d S . .
N(111) N 0.257(4) 0.444(2) 0.328(3) 0.106(11) Uiso 1.00 1 d . . .
N(121) N 0.004(2) 0.5796(12) 0.321(2) 0.066(7) Uiso 1.00 1 d . . .
C(1) C 0.300(2) 0.1384(11) 0.898(2) 0.039(5) Uiso 1.00 1 d . . .
C(11) C 0.642(2) 0.5140(11) 0.260(2) 0.040(5) Uiso 1.00 1 d . . .
C(12) C 0.758(2) 0.5774(11) 0.416(2) 0.037(5) Uiso 1.00 1 d . . .
C(13) C 0.594(2) 0.5042(11) 0.422(2) 0.039(5) Uiso 1.00 1 d . . .
C(14) C 0.801(2) 0.4692(11) 0.422(2) 0.042(5) Uiso 1.00 1 d . . .
C(21) C 0.072(3) 0.7500 0.287(2) 0.030(6) Uiso 1.00 2 d S . .
C(22) C 0.228(2) 0.6947(12) 0.440(2) 0.045(6) Uiso 1.00 1 d . . .
C(23) C 0.065(4) 0.7500 0.465(4) 0.064(12) Uiso 1.00 2 d S . .
C(31) C 0.248(3) 0.2500 0.279(3) 0.045(8) Uiso 1.00 2 d S . .
C(32) C 0.403(3) 0.302(2) 0.442(3) 0.062(8) Uiso 1.00 1 d . . .
C(33) C 0.228(4) 0.2500 0.468(3) 0.054(10) Uiso 1.00 2 d S . .
C(111) C 0.268(3) 0.4381(13) 0.245(2) 0.050(6) Uiso 1.00 1 d . . .
C(112) C 0.271(3) 0.441(1) 0.146(3) 0.058(7) Uiso 1.00 1 d . . .
C(121) C 0.000(2) 0.5515(11) 0.246(2) 0.040(5) Uiso 1.00 1 d . . .
C(122) C -0.010(2) 0.5183(11) 0.145(2) 0.043(6) Uiso 1.00 1 d . . .

loop_
_atom_site_aniso_label
_atom_site_aniso_U_11
_atom_site_aniso_U_22
_atom_site_aniso_U_33
_atom_site_aniso_U_12
_atom_site_aniso_U_13
_atom_site_aniso_U_23
W(1) 0.0222(3) 0.0230(4) 0.0149(3) -0.0034(3) 0.0081(3) -0.0034(3)
W(2) 0.0200(3) 0.0156(3) 0.0175(3) 0.0003(3) 0.0107(3) 0.0011(3)
W(3) 0.0209(3) 0.0142(3) 0.0199(3) -0.0019(3) 0.0110(3) -0.0021(3)
W(4) 0.0175(3) 0.0168(3) 0.0236(4) 0.0009(3) 0.0118(3) -0.0008(3)
W(5) 0.0167(3) 0.0170(3) 0.0171(3) 0.0023(3) 0.0043(3) 0.0020(3)
V(1) 0.015(2) 0.039(3) 0.020(2) 0.0000 0.003(2) 0.0000
V(2) 0.019(2) 0.022(2) 0.020(2) 0.0000 0.010(2) 0.0000
Si(8) 0.012(3) 0.013(3) 0.010(3) 0.0000 0.005(2) 0.0000

loop_
_atom_type_symbol
_atom_type_description
_atom_type_scat_dispersion_real
_atom_type_scat_dispersion_imag
_atom_type_scat_source
H H 0.000 0.000
;
International Tables for Crystallography
(1992, Vol. C, Table 6.1.1.4)
;
O O 0.011 0.006
;
International Tables for Crystallography
(1992, Vol. C, Tables 4.2.6.8 and 6.1.1.4)
;
Si Si 0.082 0.070
;
International Tables for Crystallography
(1992, Vol. C, Tables 4.2.6.8 and 6.1.1.4)
;
V V 0.300 0.529
;
International Tables for Crystallography
(1992, Vol. C, Tables 4.2.6.8 and 6.1.1.4)
;
W W -0.849 6.872
;
International Tables for Crystallography
(1992, Vol. C, Tables 4.2.6.8 and 6.1.1.4)
;
N N 0.006 0.003
;
International Tables for Crystallography
(1992, Vol. C, Tables 4.2.6.8 and 6.1.1.4)
;
C C 0.003 0.002
;
International Tables for Crystallography
(1992, Vol. C, Tables 4.2.6.8 and 6.1.1.4)
;
